data_1556546
loop_
_publ_author_name
'Kahr, J.'
'Belaj, F.'
'Pietschnig, R.'

_publ_section_title
;
 Preparation and Molecular Structure of a Cyclopentyl-Substituted Cage
 Hexasilsesquioxane T6 (T = cyclopentyl-SiO1.5) Starting from the
 Corresponding Silanetriol
;
_journal_name_full Inorganics
_journal_page_first 66
_journal_paper_doi 10.3390/inorganics5040066
_journal_volume 5
_journal_year 2017
_chemical_compound_source 'synthetical product'
_chemical_formula_moiety 'C10 H22 O5 Si2'
_chemical_formula_sum 'C10 H22 O5 Si2'
_chemical_formula_weight 278.45
_chemical_name_common ' 1,3-di-cyclopentyl-1,1,3,3-tetrahydroxysiloxane'
_chemical_name_systematic ' 1,3-di-cyclopentyl-1,1,3,3-tetrahydroxysiloxane'
_space_group_crystal_system orthorhombic
_space_group_IT_number 64
_space_group_name_Hall '-C 2ac 2'
_space_group_name_H-M_alt 'C m c e'
_atom_sites_solution_hydrogens mixed
_atom_sites_solution_primary direct
_atom_sites_solution_secondary difmap
_cell_angle_alpha 90
_cell_angle_beta 90
_cell_angle_gamma 90
_cell_formula_units_Z 4
_cell_length_a 10.1476(5)
_cell_length_b 20.7484(10)
_cell_length_c 6.7022(3)
_cell_measurement_reflns_used 5433
_cell_measurement_temperature 100(2)
_cell_measurement_theta_max 26.48
_cell_measurement_theta_min 3.62
_cell_volume 1411.12(12)
_computing_cell_refinement 'Bruker SAINT'
_computing_data_collection 'Bruker APEX2'
_computing_data_reduction 'Bruker SAINT'
_computing_molecular_graphics 'modified ORTEP (Johnson, 1965)'
_computing_publication_material 'SHELXL-2014/6 (Sheldrick, 2015)'
_computing_structure_refinement 'SHELXL-2014/6 (Sheldrick, 2015)'
_computing_structure_solution 'SHELXS-97 (Sheldrick, 2008)'
_diffrn_ambient_temperature 100(2)
_diffrn_measured_fraction_theta_full 0.989
_diffrn_measured_fraction_theta_max 0.989
_diffrn_measurement_device_type 'Bruker APEX-II CCD'
_diffrn_measurement_method '\f and \w scans'
_diffrn_radiation_monochromator graphite
_diffrn_radiation_source 'fine-focus sealed tube'
_diffrn_radiation_type MoK\a
_diffrn_radiation_wavelength 0.71073
_diffrn_reflns_av_R_equivalents 0.0264
_diffrn_reflns_av_unetI/netI 0.0132
_diffrn_reflns_Laue_measured_fraction_full 0.989
_diffrn_reflns_Laue_measured_fraction_max 0.989
_diffrn_reflns_limit_h_max 12
_diffrn_reflns_limit_h_min -12
_diffrn_reflns_limit_k_max 25
_diffrn_reflns_limit_k_min -25
_diffrn_reflns_limit_l_max 8
_diffrn_reflns_limit_l_min -7
_diffrn_reflns_number 6765
_diffrn_reflns_point_group_measured_fraction_full 0.989
_diffrn_reflns_point_group_measured_fraction_max 0.989
_diffrn_reflns_theta_full 26.00
_diffrn_reflns_theta_max 26.00
_diffrn_reflns_theta_min 3.62
_exptl_absorpt_coefficient_mu 0.258
_exptl_absorpt_correction_T_max 1.000
_exptl_absorpt_correction_T_min 0.801
_exptl_absorpt_correction_type multi-scan
_exptl_absorpt_process_details 'Bruker SADABS'
_exptl_crystal_colour colourless
_exptl_crystal_density_diffrn 1.311
_exptl_crystal_description plate
_exptl_crystal_F_000 600
_exptl_crystal_size_max 0.380
_exptl_crystal_size_mid 0.260
_exptl_crystal_size_min 0.120
_refine_diff_density_max 0.414
_refine_diff_density_min -0.291
_refine_diff_density_rms 0.050
_refine_ls_extinction_method none
_refine_ls_goodness_of_fit_ref 1.159
_refine_ls_hydrogen_treatment refU
_refine_ls_matrix_type full
_refine_ls_number_parameters 66
_refine_ls_number_reflns 734
_refine_ls_number_restraints 2
_refine_ls_restrained_S_all 1.157
_refine_ls_R_factor_all 0.0372
_refine_ls_R_factor_gt 0.0344
_refine_ls_shift/su_max 0.001
_refine_ls_shift/su_mean 0.000
_refine_ls_structure_factor_coef Fsqd
_refine_ls_weighting_details 'w=1/[\s^2^(Fo^2^)+(0.0342P)^2^+2.4756P] where P=(Fo^2^+2Fc^2^)/3'
_refine_ls_weighting_scheme calc
_refine_ls_wR_factor_gt 0.0867
_refine_ls_wR_factor_ref 0.0903
_reflns_Friedel_coverage 0.000
_reflns_number_gt 683
_reflns_number_total 734
_reflns_threshold_expression 'I > 2\s(I)'
_cod_data_source_file Inorganics-2017-5-66.cif
_cod_data_source_block JK22_5B
_cod_original_sg_symbol_Hall '-C 2bc 2'
_cod_original_sg_symbol_H-M 'C m c a'
_cod_database_code 1556546
_shelx_space_group_comment
;
The symmetry employed for this shelxl refinement is uniquely defined
by the following loop, which should always be used as a source of
symmetry information in preference to the above space-group names.
They are only intended as comments.
;
_shelx_estimated_absorpt_t_min 0.908
_shelx_estimated_absorpt_t_max 0.970
_shelxl_version_number 2014/6

loop_
_space_group_symop_operation_xyz
'x, y, z'
'-x, -y+1/2, z+1/2'
'-x, y+1/2, -z+1/2'
'x, -y, -z'
'x+1/2, y+1/2, z'
'-x+1/2, -y+1, z+1/2'
'-x+1/2, y+1, -z+1/2'
'x+1/2, -y+1/2, -z'
'-x, -y, -z'
'x, y-1/2, -z-1/2'
'x, -y-1/2, z-1/2'
'-x, y, z'
'-x+1/2, -y+1/2, -z'
'x+1/2, y, -z-1/2'
'x+1/2, -y, z-1/2'
'-x+1/2, y+1/2, z'

loop_
_atom_site_label
_atom_site_type_symbol
_atom_site_fract_x
_atom_site_fract_y
_atom_site_fract_z
_atom_site_U_iso_or_equiv
_atom_site_adp_type
_atom_site_occupancy
_atom_site_site_symmetry_order
_atom_site_calc_flag
_atom_site_refinement_flags_posn
_atom_site_refinement_flags_adp
_atom_site_refinement_flags_occupancy
_atom_site_disorder_assembly
_atom_site_disorder_group
O1 O 0.5000 0.5000 0.5000 0.0333(6) Uani 1 4 d S T P . .
Si1 Si 0.5000 0.45273(3) 0.68993(9) 0.0183(2) Uani 1 2 d S T P A .
O2 O 0.62849(12) 0.46760(7) 0.82794(17) 0.0289(4) Uani 1 1 d D . . . .
H2 H 0.7019(3) 0.4694(17) 0.7703(10) 0.046(10) Uiso 0.5 1 d D U P . .
H3 H 0.621(3) 0.4910(3) 0.9296(6) 0.046(10) Uiso 0.5 1 d D U P . .
C1 C 0.5000 0.36904(12) 0.5998(4) 0.0281(6) Uani 1 2 d S T P . .
H1 H 0.5000 0.3397 0.7181 0.059(11) Uiso 1 2 d R . P A .
C2 C 0.611(3) 0.3518(4) 0.464(2) 0.038(2) Uani 0.5 1 d . . P A 1
H21 H 0.6710 0.3213 0.5324 0.061(6) Uiso 0.5 1 calc R U P A 1
H22 H 0.6618 0.3910 0.4302 0.061(6) Uiso 0.5 1 calc R U P A 1
C3 C 0.5600(8) 0.3216(4) 0.2771(11) 0.0553(18) Uani 0.5 1 d . . P A 1
H31 H 0.6162 0.2850 0.2354 0.059(7) Uiso 0.5 1 calc R U P A 1
H32 H 0.5559 0.3534 0.1672 0.059(7) Uiso 0.5 1 calc R U P A 1
C4 C 0.4229(7) 0.2986(3) 0.3342(10) 0.0334(12) Uani 0.5 1 d . . P A 1
H41 H 0.4271 0.2568 0.4051 0.059(7) Uiso 0.5 1 calc R U P A 1
H42 H 0.3665 0.2938 0.2146 0.059(7) Uiso 0.5 1 calc R U P A 1
C5 C 0.369(3) 0.3527(4) 0.474(2) 0.038(2) Uani 0.5 1 d . . P A 1
H51 H 0.2974 0.3368 0.5611 0.061(6) Uiso 0.5 1 calc R U P A 1
H52 H 0.3379 0.3905 0.3975 0.061(6) Uiso 0.5 1 calc R U P A 1

loop_
_atom_site_aniso_label
_atom_site_aniso_U_11
_atom_site_aniso_U_22
_atom_site_aniso_U_33
_atom_site_aniso_U_23
_atom_site_aniso_U_13
_atom_site_aniso_U_12
O1 0.0407(15) 0.0355(14) 0.0237(14) 0.0092(11) 0.000 0.000
Si1 0.0168(4) 0.0247(4) 0.0135(4) -0.0003(2) 0.000 0.000
O2 0.0174(6) 0.0483(8) 0.0209(6) -0.0070(5) -0.0009(5) -0.0009(5)
C1 0.0270(13) 0.0252(12) 0.0320(14) -0.0012(10) 0.000 0.000
C2 0.017(7) 0.0381(11) 0.0582(18) -0.0191(11) -0.003(3) -0.005(3)
C3 0.047(4) 0.079(6) 0.040(4) -0.013(3) 0.010(3) -0.010(4)
C4 0.031(2) 0.034(3) 0.035(4) -0.008(2) -0.001(2) -0.005(2)
C5 0.017(7) 0.0381(11) 0.0582(18) -0.0191(11) -0.003(3) -0.005(3)

loop_
_atom_type_symbol
_atom_type_description
_atom_type_scat_dispersion_real
_atom_type_scat_dispersion_imag
_atom_type_scat_source
C C 0.0033 0.0016 'International Tables Vol C Tables 4.2.6.8 and 6.1.1.4'
H H 0.0000 0.0000 'International Tables Vol C Tables 4.2.6.8 and 6.1.1.4'
O O 0.0106 0.0060 'International Tables Vol C Tables 4.2.6.8 and 6.1.1.4'
Si Si 0.0817 0.0704 'International Tables Vol C Tables 4.2.6.8 and 6.1.1.4'

loop_
_geom_angle_atom_site_label_1
_geom_angle_atom_site_label_2
_geom_angle_atom_site_label_3
_geom_angle
_geom_angle_site_symmetry_1
_geom_angle_site_symmetry_3
Si1 O1 Si1 180.0 . 9_666
O1 Si1 O2 109.54(5) . .
O1 Si1 O2 109.54(5) . 12_655
O2 Si1 O2 106.42(9) . 12_655
O1 Si1 C1 108.43(9) . .
O2 Si1 C1 111.44(7) . .
O2 Si1 C1 111.45(7) 12_655 .
Si1 O2 H2 117.2(7) . .
Si1 O2 H3 119.9(19) . .
H2 O2 H3 115(3) . .
C2 C1 C5 104.7(3) . .
C2 C1 Si1 115.3(4) . .
C5 C1 Si1 111.8(3) . .
C2 C1 H1 109.8 . .
C5 C1 H1 106.7 . .
Si1 C1 H1 108.3 . .
C1 C2 C3 110.6(18) . .
C1 C2 H21 109.5 . .
C3 C2 H21 109.5 . .
C1 C2 H22 109.5 . .
C3 C2 H22 109.5 . .
H21 C2 H22 108.1 . .
C2 C3 C4 103.7(14) . .
C2 C3 H31 111.0 . .
C4 C3 H31 111.0 . .
C2 C3 H32 111.0 . .
C4 C3 H32 111.0 . .
H31 C3 H32 109.0 . .
C3 C4 C5 104.2(12) . .
C3 C4 H41 110.9 . .
C5 C4 H41 110.9 . .
C3 C4 H42 110.9 . .
C5 C4 H42 110.9 . .
H41 C4 H42 108.9 . .
C4 C5 C1 100.2(15) . .
C4 C5 H51 111.7 . .
C1 C5 H51 111.7 . .
C4 C5 H52 111.7 . .
C1 C5 H52 111.7 . .
H51 C5 H52 109.5 . .

loop_
_geom_bond_atom_site_label_1
_geom_bond_atom_site_label_2
_geom_bond_distance
_geom_bond_site_symmetry_2
O1 Si1 1.6070(6) .
O1 Si1 1.6070(6) 9_666
Si1 O2 1.6282(12) .
Si1 O2 1.6282(12) 12_655
Si1 C1 1.838(3) .
O2 H2 0.84 .
O2 H3 0.84 .
C1 C2 1.49(3) .
C1 C5 1.61(3) .
C1 H1 1.00 .
C2 C3 1.493(11) .
C2 H21 0.99 .
C2 H22 0.99 .
C3 C4 1.519(6) .
C3 H31 0.99 .
C3 H32 0.99 .
C4 C5 1.562(10) .
C4 H41 0.99 .
C4 H42 0.99 .
C5 H51 0.99 .
C5 H52 0.99 .

loop_
_geom_hbond_atom_site_label_D
_geom_hbond_atom_site_label_H
_geom_hbond_atom_site_label_A
_geom_hbond_distance_DH
_geom_hbond_distance_HA
_geom_hbond_distance_DA
_geom_hbond_angle_DHA
_geom_hbond_site_symmetry_A
O2 H3 O2 0.84 1.840(4) 2.670(2) 169(2) 4_567
O2 H2 O2 0.84 1.843(3) 2.678(2) 172.5(19) 7_646

loop_
_geom_torsion_atom_site_label_1
_geom_torsion_atom_site_label_2
_geom_torsion_atom_site_label_3
_geom_torsion_atom_site_label_4
_geom_torsion
_geom_torsion_site_symmetry_1
_geom_torsion_site_symmetry_2
_geom_torsion_site_symmetry_3
_geom_torsion_site_symmetry_4
O1 Si1 C1 C2 56.6(6) . . . .
O2 Si1 C1 C2 -64.0(6) . . . .
O2 Si1 C1 C2 177.2(6) 12_655 . . .
O1 Si1 C1 C5 -62.7(4) . . . .
O2 Si1 C1 C5 176.6(4) . . . .
O2 Si1 C1 C5 57.9(4) 12_655 . . .
C5 C1 C2 C3 -4.9(5) . . . .
Si1 C1 C2 C3 -128.1(5) . . . .
C1 C2 C3 C4 -20.3(7) . . . .
C2 C3 C4 C5 37.9(8) . . . .
C3 C4 C5 C1 -39.8(6) . . . .
C2 C1 C5 C4 27.1(4) . . . .
Si1 C1 C5 C4 152.5(4) . . . .
